data_2238654
loop_
_publ_author_name
'Zhong, Kai-Long'

_publ_section_title
;
 Bis(1,10-phenanthroline-\k^2^<i>N</i>,<i>N</i>')(sulfato-\k<i>O</i>)zinc(II)
 propane-1,2-diol monosolvate
;
_journal_coeditor_code LH5651
_journal_issue 10
_journal_name_full 'Acta Crystallographica Section E'
_journal_page_first m561
_journal_paper_doi 10.1107/S160053681302610X
_journal_volume 69
_journal_year 2013
_chemical_formula_iupac '[Zn (S O4) (C12 H8 N2)2], C3 H8 O2'
_chemical_formula_moiety 'C24 H16 N4 O4 S Zn, C3 H8 O2'
_chemical_formula_sum 'C27 H24 N4 O6 S Zn'
_chemical_formula_weight 597.93
_chemical_name_systematic
;
Bis(1,10-phenanthroline-\k^2^<i>N</i>,<i>N</i>')(sulfato-\k<i>O</i>)zinc(II)
propane-1,2-diol monosolvate
;
_space_group_IT_number 15
_symmetry_cell_setting monoclinic
_symmetry_space_group_name_Hall '-C 2yc'
_symmetry_space_group_name_H-M 'C 1 2/c 1'
_atom_sites_solution_hydrogens geom
_atom_sites_solution_primary direct
_atom_sites_solution_secondary difmap
_audit_creation_method SHELXL-97
_cell_angle_alpha 90.00
_cell_angle_beta 123.248(5)
_cell_angle_gamma 90.00
_cell_formula_units_Z 4
_cell_length_a 17.3913(10)
_cell_length_b 12.9247(7)
_cell_length_c 13.2214(7)
_cell_measurement_reflns_used 2296
_cell_measurement_temperature 223.15
_cell_measurement_theta_max 28.8310
_cell_measurement_theta_min 3.5170
_cell_volume 2485.4(3)
_computing_cell_refinement 'CrystalClear (Rigaku, 2007)'
_computing_data_collection 'CrystalClear (Rigaku, 2007)'
_computing_data_reduction 'CrystalClear (Rigaku, 2007)'
_computing_molecular_graphics 'XP in SHELXTL (Sheldrick, 2008)'
_computing_publication_material 'SHELXTL (Sheldrick, 2008)'
_computing_structure_refinement 'SHELXL97 (Sheldrick, 2008)'
_computing_structure_solution 'SHELXS97 (Sheldrick, 2008)'
_diffrn_ambient_temperature 223.15
_diffrn_detector_area_resol_mean 28.5714
_diffrn_measured_fraction_theta_full 0.999
_diffrn_measured_fraction_theta_max 0.999
_diffrn_measurement_device_type 'Rigaku Mercury CCD'
_diffrn_measurement_method '\w scans'
_diffrn_radiation_monochromator 'Graphite Monochromator'
_diffrn_radiation_source 'fine-focus sealed tube'
_diffrn_radiation_type MoK\a
_diffrn_radiation_wavelength 0.71073
_diffrn_reflns_av_R_equivalents 0.0353
_diffrn_reflns_av_sigmaI/netI 0.0464
_diffrn_reflns_limit_h_max 20
_diffrn_reflns_limit_h_min -20
_diffrn_reflns_limit_k_max 14
_diffrn_reflns_limit_k_min -15
_diffrn_reflns_limit_l_max 15
_diffrn_reflns_limit_l_min -14
_diffrn_reflns_number 5735
_diffrn_reflns_theta_full 25.00
_diffrn_reflns_theta_max 25.00
_diffrn_reflns_theta_min 2.80
_diffrn_standards_number 0
_exptl_absorpt_coefficient_mu 1.125
_exptl_absorpt_correction_T_max 1.00000
_exptl_absorpt_correction_T_min 0.96770
_exptl_absorpt_correction_type multi-scan
_exptl_absorpt_process_details '(REQAB; Jacobson, 1998)'
_exptl_crystal_colour colourless
_exptl_crystal_density_diffrn 1.598
_exptl_crystal_density_method 'not measured'
_exptl_crystal_description block
_exptl_crystal_F_000 1232
_exptl_crystal_size_max 0.35
_exptl_crystal_size_mid 0.20
_exptl_crystal_size_min 0.15
_refine_diff_density_max 0.725
_refine_diff_density_min -0.541
_refine_ls_extinction_method none
_refine_ls_goodness_of_fit_ref 1.056
_refine_ls_hydrogen_treatment constr
_refine_ls_matrix_type full
_refine_ls_number_parameters 186
_refine_ls_number_reflns 2191
_refine_ls_number_restraints 4
_refine_ls_restrained_S_all 1.064
_refine_ls_R_factor_all 0.0504
_refine_ls_R_factor_gt 0.0409
_refine_ls_shift/su_max 0.000
_refine_ls_shift/su_mean 0.000
_refine_ls_structure_factor_coef Fsqd
_refine_ls_weighting_details 'calc w=1/[\s^2^(Fo^2^)+(0.0486P)^2^+2.9011P] where P=(Fo^2^+2Fc^2^)/3'
_refine_ls_weighting_scheme calc
_refine_ls_wR_factor_gt 0.0958
_refine_ls_wR_factor_ref 0.1024
_reflns_number_gt 1878
_reflns_number_total 2191
_reflns_threshold_expression I>2\s(I)
_cod_data_source_file lh5651.cif
_cod_data_source_block I
_cod_original_cell_volume 2485.4(2)
_cod_original_sg_symbol_H-M 'C 2/c'
_cod_database_code 2238654

loop_
_symmetry_equiv_pos_as_xyz
'x, y, z'
'-x, y, -z+1/2'
'x+1/2, y+1/2, z'
'-x+1/2, y+1/2, -z+1/2'
'-x, -y, -z'
'x, -y, z-1/2'
'-x+1/2, -y+1/2, -z'
'x+1/2, -y+1/2, z-1/2'

loop_
_atom_site_type_symbol
_atom_site_label
_atom_site_fract_x
_atom_site_fract_y
_atom_site_fract_z
_atom_site_U_iso_or_equiv
_atom_site_adp_type
_atom_site_calc_flag
_atom_site_refinement_flags
_atom_site_occupancy
_atom_site_symmetry_multiplicity
_atom_site_disorder_assembly
_atom_site_disorder_group
Zn Zn1 0.0000 0.30049(4) 0.2500 0.02159(19) Uani d S 1 2 . .
S S1 0.0034(2) 0.54103(11) 0.2316(3) 0.0167(6) Uani d P 0.50 1 . .
O O1 0.0136(3) 0.4449(3) 0.3022(4) 0.0257(5) Uani d P 0.50 1 . .
O O2 -0.0007(3) 0.5122(3) 0.1220(4) 0.0257(5) Uani d P 0.50 1 . .
O O3 0.0811(6) 0.6077(9) 0.3077(9) 0.0257(5) Uani d P 0.50 1 . .
O O4 -0.0835(7) 0.5935(8) 0.1998(10) 0.0257(5) Uani d P 0.50 1 . .
O O5 0.0562(14) 0.7871(13) 0.1824(16) 0.046(2) Uani d PD 0.50 1 A -1
H H5 0.0423 0.7309 0.1988 0.069 Uiso calc PR 0.50 1 A -1
O O6 -0.0460(14) 0.7974(14) 0.3059(16) 0.046(2) Uani d PD 0.50 1 A -1
H H6 -0.0423 0.7429 0.2756 0.069 Uiso calc PR 0.50 1 A -1
N N1 0.09382(15) 0.27777(19) 0.1947(2) 0.0222(6) Uani d . 1 1 . .
N N2 0.10269(16) 0.2072(2) 0.3926(2) 0.0228(6) Uani d . 1 1 . .
C C1 0.0913(2) 0.3167(2) 0.1003(3) 0.0261(7) Uani d . 1 1 . .
H H1A 0.0459 0.3660 0.0520 0.031 Uiso calc R 1 1 . .
C C2 0.1535(2) 0.2875(3) 0.0694(3) 0.0284(7) Uani d . 1 1 . .
H H2A 0.1497 0.3170 0.0018 0.034 Uiso calc R 1 1 . .
C C3 0.2194(2) 0.2159(3) 0.1382(3) 0.0297(8) Uani d . 1 1 . .
H H3A 0.2607 0.1947 0.1173 0.036 Uiso calc R 1 1 . .
C C4 0.2257(2) 0.1735(2) 0.2406(3) 0.0248(7) Uani d . 1 1 . .
C C5 0.2950(2) 0.1021(3) 0.3207(3) 0.0284(7) Uani d . 1 1 . .
H H5A 0.3380 0.0786 0.3038 0.034 Uiso calc R 1 1 . .
C C6 0.3001(2) 0.0674(3) 0.4204(3) 0.0293(8) Uani d . 1 1 . .
H H6A 0.3465 0.0202 0.4719 0.035 Uiso calc R 1 1 . .
C C7 0.2354(2) 0.1019(2) 0.4489(3) 0.0242(7) Uani d . 1 1 . .
C C8 0.2402(2) 0.0709(3) 0.5542(3) 0.0303(8) Uani d . 1 1 . .
H H8A 0.2858 0.0244 0.6088 0.036 Uiso calc R 1 1 . .
C C9 0.1776(2) 0.1094(3) 0.5760(3) 0.0338(8) Uani d . 1 1 . .
H H9A 0.1805 0.0906 0.6466 0.041 Uiso calc R 1 1 . .
C C10 0.1096(2) 0.1765(3) 0.4932(3) 0.0297(8) Uani d . 1 1 . .
H H10A 0.0665 0.2014 0.5091 0.036 Uiso calc R 1 1 . .
C C11 0.16579(19) 0.1707(2) 0.3712(3) 0.0219(7) Uani d . 1 1 . .
C C12 0.16033(19) 0.2076(2) 0.2646(3) 0.0209(7) Uani d . 1 1 . .
C C13 0.0615(9) 0.8631(8) 0.2607(13) 0.082(2) Uani d PD 0.50 1 A -1
H H13A 0.0782 0.9287 0.2404 0.098 Uiso calc PR 0.50 1 A -1
H H13B 0.1113 0.8448 0.3432 0.098 Uiso calc PR 0.50 1 A -1
C C14 -0.0247(9) 0.8802(6) 0.2597(14) 0.082(2) Uani d PD 0.50 1 A -1
H H14A -0.0759 0.8875 0.1739 0.098 Uiso calc PR 0.50 1 A -1
C C15 -0.0222(8) 0.9778(6) 0.3227(11) 0.082(2) Uani d PD 0.50 1 A -1
H H15A -0.0019 1.0347 0.2950 0.123 Uiso calc PR 0.50 1 A -1
H H15B 0.0202 0.9693 0.4093 0.123 Uiso calc PR 0.50 1 A -1
H H15C -0.0832 0.9925 0.3046 0.123 Uiso calc PR 0.50 1 A -1

loop_
_atom_site_aniso_label
_atom_site_aniso_U_11
_atom_site_aniso_U_22
_atom_site_aniso_U_33
_atom_site_aniso_U_12
_atom_site_aniso_U_13
_atom_site_aniso_U_23
Zn1 0.0229(3) 0.0194(3) 0.0300(3) 0.000 0.0193(2) 0.000
S1 0.0167(8) 0.0184(7) 0.0179(19) -0.0003(7) 0.0114(10) 0.0012(7)
O1 0.0256(9) 0.0259(17) 0.0295(12) 0.0019(12) 0.0175(9) 0.0001(12)
O2 0.0256(9) 0.0259(17) 0.0295(12) 0.0019(12) 0.0175(9) 0.0001(12)
O3 0.0256(9) 0.0259(17) 0.0295(12) 0.0019(12) 0.0175(9) 0.0001(12)
O4 0.0256(9) 0.0259(17) 0.0295(12) 0.0019(12) 0.0175(9) 0.0001(12)
O5 0.077(4) 0.033(3) 0.070(3) -0.001(3) 0.067(3) -0.004(3)
O6 0.077(4) 0.033(3) 0.070(3) -0.001(3) 0.067(3) -0.004(3)
N1 0.0208(12) 0.0242(14) 0.0252(14) 0.0010(11) 0.0150(11) 0.0031(11)
N2 0.0233(13) 0.0260(15) 0.0242(14) -0.0001(11) 0.0162(11) -0.0012(11)
C1 0.0269(16) 0.0261(18) 0.0290(18) 0.0022(14) 0.0176(14) 0.0056(14)
C2 0.0328(17) 0.034(2) 0.0276(18) 0.0024(15) 0.0223(15) 0.0040(15)
C3 0.0285(17) 0.036(2) 0.0334(19) 0.0027(15) 0.0226(15) -0.0001(15)
C4 0.0247(15) 0.0268(18) 0.0260(17) 0.0018(13) 0.0159(14) -0.0026(14)
C5 0.0256(15) 0.0322(19) 0.0317(19) 0.0062(14) 0.0183(14) -0.0049(15)
C6 0.0281(16) 0.0296(19) 0.0315(19) 0.0078(14) 0.0171(15) 0.0004(14)
C7 0.0252(15) 0.0253(17) 0.0220(16) -0.0016(13) 0.0129(13) -0.0025(13)
C8 0.0309(17) 0.031(2) 0.0263(18) 0.0050(14) 0.0140(15) 0.0049(14)
C9 0.0384(18) 0.044(2) 0.0231(18) 0.0017(17) 0.0198(16) 0.0039(16)
C10 0.0302(16) 0.038(2) 0.0285(19) 0.0045(15) 0.0208(15) 0.0007(15)
C11 0.0248(15) 0.0199(16) 0.0251(17) -0.0014(13) 0.0163(14) -0.0029(13)
C12 0.0198(14) 0.0196(16) 0.0259(17) -0.0012(13) 0.0141(13) -0.0024(13)
C13 0.134(8) 0.031(3) 0.146(6) -0.012(3) 0.119(6) -0.008(4)
C14 0.134(8) 0.031(3) 0.146(6) -0.012(3) 0.119(6) -0.008(4)
C15 0.134(8) 0.031(3) 0.146(6) -0.012(3) 0.119(6) -0.008(4)

loop_
_atom_type_symbol
_atom_type_description
_atom_type_scat_dispersion_real
_atom_type_scat_dispersion_imag
_atom_type_scat_source
C C 0.0033 0.0016 'International Tables Vol C Tables 4.2.6.8 and 6.1.1.4'
H H 0.0000 0.0000 'International Tables Vol C Tables 4.2.6.8 and 6.1.1.4'
N N 0.0061 0.0033 'International Tables Vol C Tables 4.2.6.8 and 6.1.1.4'
O O 0.0106 0.0060 'International Tables Vol C Tables 4.2.6.8 and 6.1.1.4'
S S 0.1246 0.1234 'International Tables Vol C Tables 4.2.6.8 and 6.1.1.4'
Zn Zn 0.2839 1.4301 'International Tables Vol C Tables 4.2.6.8 and 6.1.1.4'

loop_
_geom_angle_atom_site_label_1
_geom_angle_atom_site_label_2
_geom_angle_atom_site_label_3
_geom_angle_site_symmetry_1
_geom_angle_site_symmetry_3
_geom_angle
_geom_angle_publ_flag
O1 Zn1 N2 . 2 137.27(13) ?
O1 Zn1 N2 2 2 110.38(13) ?
O1 Zn1 N2 . . 110.38(13) ?
O1 Zn1 N2 2 . 137.27(13) ?
N2 Zn1 N2 2 . 110.75(14) ?
O1 Zn1 N1 . . 106.45(13) ?
O1 Zn1 N1 2 . 88.75(13) ?
N2 Zn1 N1 2 . 92.67(9) ?
N2 Zn1 N1 . . 78.32(9) n
O1 Zn1 N1 . 2 88.75(13) ?
O1 Zn1 N1 2 2 106.45(13) ?
N2 Zn1 N1 2 2 78.32(9) ?
N2 Zn1 N1 . 2 92.67(9) ?
N1 Zn1 N1 . 2 164.24(14) ?
O1 S1 O4 2 2 131.8(5) ?
O1 S1 O3 2 . 139.5(5) ?
O4 S1 O2 2 . 105.4(5) ?
O3 S1 O2 . . 111.2(5) ?
O1 S1 O4 2 . 109.5(5) ?
O4 S1 O4 2 . 118.1(7) ?
O3 S1 O4 . . 109.9(3) ?
O2 S1 O4 . . 110.2(5) ?
O4 S1 O1 2 . 105.6(6) ?
O3 S1 O1 . . 108.2(6) ?
O2 S1 O1 . . 109.3(2) ?
O4 S1 O1 . . 107.9(3) ?
O1 S1 O3 2 2 115.3(5) ?
O4 S1 O3 2 2 112.9(3) ?
O3 S1 O3 . 2 104.9(7) ?
O2 S1 O3 . 2 107.0(5) ?
O1 S1 O3 . 2 116.1(3) ?
O1 S1 O2 2 2 91.9(2) ?
O4 S1 O2 2 2 90.3(5) ?
O3 S1 O2 . 2 86.9(5) ?
O2 S1 O2 . 2 154.2(3) ?
O4 S1 O2 . 2 78.4(4) ?
O3 S1 O2 2 2 84.5(4) ?
O1 O1 S1 2 2 74.3(2) ?
O1 O1 O2 2 2 134.1(3) ?
S1 O1 O2 2 2 64.3(3) ?
O1 O1 S1 2 . 56.15(18) ?
O2 O1 S1 2 . 85.6(3) ?
O1 O1 Zn1 2 . 72.35(12) ?
S1 O1 Zn1 2 . 146.1(3) ?
O2 O1 Zn1 2 . 142.0(3) ?
S1 O1 Zn1 . . 128.1(2) ?
O1 O2 S1 2 . 53.3(2) ?
O1 O2 S1 2 2 48.7(2) ?
O4 O3 S1 2 . 62(5) ?
O4 O3 S1 2 2 76(6) ?
O3 O4 S1 2 2 110(5) ?
O3 O4 S1 2 . 95(6) ?
C13 O5 H5 . . 109.5 ?
C14 O6 H6 . . 109.5 ?
C1 N1 C12 . . 118.1(2) ?
C1 N1 Zn1 . . 129.2(2) ?
C12 N1 Zn1 . . 112.58(19) ?
C10 N2 C11 . . 117.7(3) ?
C10 N2 Zn1 . . 129.0(2) ?
C11 N2 Zn1 . . 113.3(2) ?
N1 C1 C2 . . 122.7(3) ?
N1 C1 H1A . . 118.6 ?
C2 C1 H1A . . 118.6 ?
C3 C2 C1 . . 119.3(3) ?
C3 C2 H2A . . 120.3 ?
C1 C2 H2A . . 120.3 ?
C2 C3 C4 . . 120.0(3) ?
C2 C3 H3A . . 120.0 ?
C4 C3 H3A . . 120.0 ?
C3 C4 C12 . . 116.6(3) ?
C3 C4 C5 . . 123.7(3) ?
C12 C4 C5 . . 119.6(3) ?
C6 C5 C4 . . 121.2(3) ?
C6 C5 H5A . . 119.4 ?
C4 C5 H5A . . 119.4 ?
C5 C6 C7 . . 120.7(3) ?
C5 C6 H6A . . 119.6 ?
C7 C6 H6A . . 119.6 ?
C11 C7 C8 . . 117.8(3) ?
C11 C7 C6 . . 119.5(3) ?
C8 C7 C6 . . 122.7(3) ?
C9 C8 C7 . . 119.0(3) ?
C9 C8 H8A . . 120.5 ?
C7 C8 H8A . . 120.5 ?
C8 C9 C10 . . 119.7(3) ?
C8 C9 H9A . . 120.2 ?
C10 C9 H9A . . 120.2 ?
N2 C10 C9 . . 123.1(3) ?
N2 C10 H10A . . 118.5 ?
C9 C10 H10A . . 118.5 ?
N2 C11 C7 . . 122.8(3) ?
N2 C11 C12 . . 117.5(3) ?
C7 C11 C12 . . 119.7(3) ?
N1 C12 C4 . . 123.3(3) ?
N1 C12 C11 . . 117.4(2) ?
C4 C12 C11 . . 119.2(3) ?
O5 C13 C14 . . 115.9(14) ?
O5 C13 H13A . . 108.3 ?
C14 C13 H13A . . 108.3 ?
O5 C13 H13B . . 108.3 ?
C14 C13 H13B . . 108.3 ?
H13A C13 H13B . . 107.4 ?
O6 C14 C15 . . 109.9(13) ?
O6 C14 C13 . . 112.9(16) ?
C15 C14 C13 . . 113.1(8) ?
O6 C14 H14A . . 106.9 ?
C15 C14 H14A . . 106.9 ?
C13 C14 H14A . . 106.9 ?
C14 C15 H15A . . 109.5 ?
C14 C15 H15B . . 109.5 ?
H15A C15 H15B . . 109.5 ?
C14 C15 H15C . . 109.5 ?
H15A C15 H15C . . 109.5 ?
H15B C15 H15C . . 109.5 ?

loop_
_geom_bond_atom_site_label_1
_geom_bond_atom_site_label_2
_geom_bond_site_symmetry_2
_geom_bond_distance
_geom_bond_publ_flag
Zn1 O1 . 1.959(4) n
Zn1 O1 2 1.959(4) ?
Zn1 N2 2 2.123(3) ?
Zn1 N2 . 2.123(3) n
Zn1 N1 . 2.142(2) n
Zn1 N1 2 2.142(2) ?
S1 O1 2 1.298(5) ?
S1 O4 2 1.355(11) ?
S1 O3 . 1.446(11) n
S1 O2 . 1.459(4) n
S1 O4 . 1.492(12) n
S1 O1 . 1.505(4) n
S1 O3 2 1.529(12) ?
S1 O2 2 1.998(4) ?
O1 S1 2 1.298(4) ?
O1 O2 2 1.435(6) ?
O2 O1 2 1.435(6) ?
O2 S1 2 1.998(4) ?
O3 O4 2 0.223(14) ?
O3 S1 2 1.529(12) ?
O4 O3 2 0.223(14) ?
O4 S1 2 1.355(11) ?
O5 C13 . 1.394(9) ?
O5 H5 . 0.8300 ?
O6 C14 . 1.380(8) ?
O6 H6 . 0.8300 ?
N1 C1 . 1.324(4) ?
N1 C12 . 1.357(4) ?
N2 C10 . 1.329(4) ?
N2 C11 . 1.358(4) ?
C1 C2 . 1.402(4) ?
C1 H1A . 0.9400 ?
C2 C3 . 1.362(5) ?
C2 H2A . 0.9400 ?
C3 C4 . 1.408(4) ?
C3 H3A . 0.9400 ?
C4 C12 . 1.408(4) ?
C4 C5 . 1.424(4) ?
C5 C6 . 1.348(5) ?
C5 H5A . 0.9400 ?
C6 C7 . 1.440(4) ?
C6 H6A . 0.9400 ?
C7 C11 . 1.396(4) ?
C7 C8 . 1.407(4) ?
C8 C9 . 1.362(4) ?
C8 H8A . 0.9400 ?
C9 C10 . 1.389(5) ?
C9 H9A . 0.9400 ?
C10 H10A . 0.9400 ?
C11 C12 . 1.441(4) ?
C13 C14 . 1.508(8) ?
C13 H13A . 0.9800 ?
C13 H13B . 0.9800 ?
C14 C15 . 1.499(9) ?
C14 H14A . 0.9900 ?
C15 H15A . 0.9700 ?
C15 H15B . 0.9700 ?
C15 H15C . 0.9700 ?

loop_
_geom_hbond_atom_site_label_D
_geom_hbond_atom_site_label_H
_geom_hbond_atom_site_label_A
_geom_hbond_distance_DH
_geom_hbond_distance_HA
_geom_hbond_distance_DA
_geom_hbond_angle_DHA
O5 H5 O3 0.83 2.00 2.74(3) 148.5
O6 H6 O4 0.83 2.11 2.89(2) 155.4

loop_
_geom_torsion_atom_site_label_1
_geom_torsion_atom_site_label_2
_geom_torsion_atom_site_label_3
_geom_torsion_atom_site_label_4
_geom_torsion_site_symmetry_1
_geom_torsion_site_symmetry_4
_geom_torsion
S1 S1 O1 O1 2 2 144.5(10)
O4 S1 O1 O1 2 2 -132.2(5)
O3 S1 O1 O1 . 2 -140.5(5)
O2 S1 O1 O1 . 2 -19.2(4)
O4 S1 O1 O1 . 2 100.7(6)
O3 S1 O1 O1 2 2 101.9(7)
O2 S1 O1 O1 2 2 153.1(5)
O1 S1 O1 S1 2 2 -144.5(10)
O4 S1 O1 S1 2 2 83.3(9)
O3 S1 O1 S1 . 2 75.1(8)
O2 S1 O1 S1 . 2 -163.7(10)
O4 S1 O1 S1 . 2 -43.8(8)
O3 S1 O1 S1 2 2 -42.6(8)
O2 S1 O1 S1 2 2 8.7(8)
S1 S1 O1 O2 2 2 -8.7(8)
O1 S1 O1 O2 2 2 -153.1(5)
O4 S1 O1 O2 2 2 74.7(4)
O3 S1 O1 O2 . 2 66.4(4)
O2 S1 O1 O2 . 2 -172.3(2)
O4 S1 O1 O2 . 2 -52.5(6)
O3 S1 O1 O2 2 2 -51.2(6)
S1 S1 O1 Zn1 2 . 152.2(8)
O1 S1 O1 Zn1 2 . 7.8(2)
O4 S1 O1 Zn1 2 . -124.4(4)
O3 S1 O1 Zn1 . . -132.7(4)
O2 S1 O1 Zn1 . . -11.4(5)
O4 S1 O1 Zn1 . . 108.4(6)
O3 S1 O1 Zn1 2 . 109.7(6)
O2 S1 O1 Zn1 2 . 160.9(4)
N2 Zn1 O1 O1 2 2 -50.2(4)
N2 Zn1 O1 O1 . 2 146.2(3)
N1 Zn1 O1 O1 . 2 62.8(4)
N1 Zn1 O1 O1 2 2 -121.4(4)
O1 Zn1 O1 S1 2 2 11.1(3)
N2 Zn1 O1 S1 2 2 -39.1(6)
N2 Zn1 O1 S1 . 2 157.3(5)
N1 Zn1 O1 S1 . 2 73.9(5)
N1 Zn1 O1 S1 2 2 -110.3(5)
O1 Zn1 O1 O2 2 2 141.2(8)
N2 Zn1 O1 O2 2 2 91.0(5)
N2 Zn1 O1 O2 . 2 -72.6(5)
N1 Zn1 O1 O2 . 2 -155.9(5)
N1 Zn1 O1 O2 2 2 19.8(5)
O1 Zn1 O1 S1 2 . -6.76(18)
N2 Zn1 O1 S1 2 . -56.9(4)
N2 Zn1 O1 S1 . . 139.5(3)
N1 Zn1 O1 S1 . . 56.1(3)
N1 Zn1 O1 S1 2 . -128.2(3)
S1 S1 O2 O1 2 2 -30(2)
O4 S1 O2 O1 2 2 129.5(6)
O3 S1 O2 O1 . 2 135.8(6)
O4 S1 O2 O1 . 2 -102.0(4)
O1 S1 O2 O1 . 2 16.4(4)
O3 S1 O2 O1 2 2 -110.1(4)
O2 S1 O2 O1 2 2 3.7(5)
O1 S1 O2 S1 2 2 30(2)
O4 S1 O2 S1 2 2 159(2)
O3 S1 O2 S1 . 2 165(2)
O4 S1 O2 S1 . 2 -72(2)
O1 S1 O2 S1 . 2 46(2)
O3 S1 O2 S1 2 2 -81(2)
O2 S1 O2 S1 2 2 33.3(16)
S1 S1 O3 O4 2 2 128(7)
O1 S1 O3 O4 2 2 25(8)
O2 S1 O3 O4 . 2 -47(7)
O4 S1 O3 O4 . 2 -169(7)
O1 S1 O3 O4 . 2 73(7)
O3 S1 O3 O4 2 2 -162(7)
O2 S1 O3 O4 2 2 114(7)
O1 S1 O3 S1 2 2 -103.3(8)
O4 S1 O3 S1 2 2 -128(7)
O2 S1 O3 S1 . 2 -175.2(6)
O4 S1 O3 S1 . 2 62.4(7)
O1 S1 O3 S1 . 2 -55.1(4)
O3 S1 O3 S1 2 2 69.5(5)
O2 S1 O3 S1 2 2 -14.0(4)
S1 S1 O4 O3 2 2 132(6)
O1 S1 O4 O3 2 2 -135(6)
O4 S1 O4 O3 2 2 53(6)
O3 S1 O4 O3 . 2 54(7)
O2 S1 O4 O3 . 2 -69(6)
O1 S1 O4 O3 . 2 172(6)
O2 S1 O4 O3 2 2 137(6)
O1 S1 O4 S1 2 2 92.8(5)
O4 S1 O4 S1 2 2 -79.2(8)
O3 S1 O4 S1 . 2 -77.5(7)
O2 S1 O4 S1 . 2 159.6(5)
O1 S1 O4 S1 . 2 40.3(5)
O3 S1 O4 S1 2 2 -132(6)
O2 S1 O4 S1 2 2 4.9(4)
O1 Zn1 N1 C1 . . -68.4(3)
O1 Zn1 N1 C1 2 . -37.4(3)
N2 Zn1 N1 C1 2 . 72.9(3)
N2 Zn1 N1 C1 . . -176.4(3)
N1 Zn1 N1 C1 2 . 127.4(3)
O1 Zn1 N1 C12 . . 116.5(2)
O1 Zn1 N1 C12 2 . 147.5(2)
N2 Zn1 N1 C12 2 . -102.2(2)
N2 Zn1 N1 C12 . . 8.5(2)
N1 Zn1 N1 C12 2 . -47.68(19)
O1 Zn1 N2 C10 . . 72.9(3)
O1 Zn1 N2 C10 2 . 101.2(3)
N2 Zn1 N2 C10 2 . -95.3(3)
N1 Zn1 N2 C10 . . 176.3(3)
N1 Zn1 N2 C10 2 . -16.8(3)
O1 Zn1 N2 C11 . . -111.1(2)
O1 Zn1 N2 C11 2 . -82.9(3)
N2 Zn1 N2 C11 2 . 80.7(2)
N1 Zn1 N2 C11 . . -7.7(2)
N1 Zn1 N2 C11 2 . 159.2(2)
C12 N1 C1 C2 . . 0.8(5)
Zn1 N1 C1 C2 . . -174.1(2)
N1 C1 C2 C3 . . 0.3(5)
C1 C2 C3 C4 . . -1.3(5)
C2 C3 C4 C12 . . 1.2(5)
C2 C3 C4 C5 . . -176.9(3)
C3 C4 C5 C6 . . 177.1(3)
C12 C4 C5 C6 . . -1.0(5)
C4 C5 C6 C7 . . -0.1(5)
C5 C6 C7 C11 . . 1.0(5)
C5 C6 C7 C8 . . -177.5(3)
C11 C7 C8 C9 . . -0.3(5)
C6 C7 C8 C9 . . 178.2(3)
C7 C8 C9 C10 . . 1.2(5)
C11 N2 C10 C9 . . -0.2(5)
Zn1 N2 C10 C9 . . 175.6(2)
C8 C9 C10 N2 . . -1.0(5)
C10 N2 C11 C7 . . 1.2(4)
Zn1 N2 C11 C7 . . -175.3(2)
C10 N2 C11 C12 . . -177.5(3)
Zn1 N2 C11 C12 . . 6.1(3)
C8 C7 C11 N2 . . -0.9(5)
C6 C7 C11 N2 . . -179.5(3)
C8 C7 C11 C12 . . 177.7(3)
C6 C7 C11 C12 . . -0.9(4)
C1 N1 C12 C4 . . -0.8(4)
Zn1 N1 C12 C4 . . 174.9(2)
C1 N1 C12 C11 . . 176.2(3)
Zn1 N1 C12 C11 . . -8.1(3)
C3 C4 C12 N1 . . -0.2(5)
C5 C4 C12 N1 . . 178.0(3)
C3 C4 C12 C11 . . -177.1(3)
C5 C4 C12 C11 . . 1.1(4)
N2 C11 C12 N1 . . 1.5(4)
C7 C11 C12 N1 . . -177.3(3)
N2 C11 C12 C4 . . 178.6(3)
C7 C11 C12 C4 . . -0.1(4)
O5 C13 C14 O6 . . 67.9(12)
O5 C13 C14 C15 . . -166.6(14)
